data_2222959
loop_
_publ_author_name
'Jiang, Ping'

_publ_section_title
;
 1-Benzyl-3-phenylimidazolium hexafluorophosphate
;
_journal_coeditor_code AT2854
_journal_issue 9
_journal_name_full 'Acta Crystallographica Section E'
_journal_page_first o2177
_journal_paper_doi 10.1107/S1600536809031584
_journal_volume 65
_journal_year 2009
_chemical_formula_iupac 'C16 H15 N2 +, P F6 -'
_chemical_formula_moiety 'C16 H15 N2 +, F6 P -'
_chemical_formula_sum 'C16 H15 F6 N2 P'
_chemical_formula_weight 380.27
_chemical_name_systematic
;
1-Benzyl-3-phenylimidazolium hexafluorophosphate
;
_space_group_IT_number 2
_symmetry_cell_setting triclinic
_symmetry_space_group_name_Hall '-P 1'
_symmetry_space_group_name_H-M 'P -1'
_atom_sites_solution_hydrogens geom
_atom_sites_solution_primary direct
_atom_sites_solution_secondary difmap
_audit_creation_method SHELXL-97
_cell_angle_alpha 110.733(2)
_cell_angle_beta 91.969(2)
_cell_angle_gamma 110.315(2)
_cell_formula_units_Z 2
_cell_length_a 9.221(2)
_cell_length_b 10.046(3)
_cell_length_c 10.108(2)
_cell_measurement_reflns_used 2516
_cell_measurement_temperature 93(2)
_cell_measurement_theta_max 27.51
_cell_measurement_theta_min 3.10
_cell_volume 807.9(3)
_computing_cell_refinement 'RAPID-AUTO (Rigaku/MSC, 2004)'
_computing_data_collection 'RAPID-AUTO (Rigaku/MSC, 2004)'
_computing_data_reduction 'RAPID-AUTO (Rigaku/MSC, 2004)'
_computing_molecular_graphics 'SHELXTL (Sheldrick, 2008)'
_computing_publication_material 'SHELXTL (Sheldrick, 2008)'
_computing_structure_refinement 'SHELXL97 (Sheldrick, 2008)'
_computing_structure_solution 'SHELXS97 (Sheldrick, 2008)'
_diffrn_ambient_temperature 93(2)
_diffrn_measured_fraction_theta_full 0.966
_diffrn_measured_fraction_theta_max 0.966
_diffrn_measurement_device_type 'Rigaku SPIDER'
_diffrn_measurement_method \w
_diffrn_radiation_monochromator graphite
_diffrn_radiation_source 'Rotating Anode'
_diffrn_radiation_type MoK\a
_diffrn_radiation_wavelength 0.71073
_diffrn_reflns_av_R_equivalents 0.0168
_diffrn_reflns_av_sigmaI/netI 0.0392
_diffrn_reflns_limit_h_max 7
_diffrn_reflns_limit_h_min -11
_diffrn_reflns_limit_k_max 12
_diffrn_reflns_limit_k_min -11
_diffrn_reflns_limit_l_max 11
_diffrn_reflns_limit_l_min -12
_diffrn_reflns_number 4739
_diffrn_reflns_theta_full 25.50
_diffrn_reflns_theta_max 25.50
_diffrn_reflns_theta_min 3.10
_diffrn_standards_decay_% 0
_diffrn_standards_interval_count 0
_diffrn_standards_interval_time 0
_diffrn_standards_number 0
_exptl_absorpt_coefficient_mu 0.236
_exptl_absorpt_correction_T_max 0.9185
_exptl_absorpt_correction_T_min 0.9049
_exptl_absorpt_correction_type multi-scan
_exptl_absorpt_process_details '(ABSCOR; Higashi, 1995)'
_exptl_crystal_colour Colourless
_exptl_crystal_density_diffrn 1.563
_exptl_crystal_density_method 'not measured'
_exptl_crystal_description Block
_exptl_crystal_F_000 388
_exptl_crystal_size_max 0.43
_exptl_crystal_size_mid 0.40
_exptl_crystal_size_min 0.37
_refine_diff_density_max 0.219
_refine_diff_density_min -0.284
_refine_ls_extinction_method none
_refine_ls_goodness_of_fit_ref 1.004
_refine_ls_hydrogen_treatment constr
_refine_ls_matrix_type full
_refine_ls_number_parameters 226
_refine_ls_number_reflns 2902
_refine_ls_number_restraints 0
_refine_ls_restrained_S_all 1.004
_refine_ls_R_factor_all 0.0428
_refine_ls_R_factor_gt 0.0347
_refine_ls_shift/su_max 0.000
_refine_ls_shift/su_mean 0.000
_refine_ls_structure_factor_coef Fsqd
_refine_ls_weighting_details 'calc w=1/[\s^2^(Fo^2^)+(0.043P)^2^+0.066P] where P=(Fo^2^+2Fc^2^)/3'
_refine_ls_weighting_scheme calc
_refine_ls_wR_factor_gt 0.0779
_refine_ls_wR_factor_ref 0.0838
_reflns_number_gt 2361
_reflns_number_total 2902
_reflns_threshold_expression I>2\s(I)
_cod_data_source_file at2854.cif
_cod_data_source_block I
_cod_database_code 2222959
_cod_database_fobs_code 2222959

loop_
_symmetry_equiv_pos_as_xyz
'x, y, z'
'-x, -y, -z'

loop_
_atom_site_type_symbol
_atom_site_label
_atom_site_fract_x
_atom_site_fract_y
_atom_site_fract_z
_atom_site_U_iso_or_equiv
_atom_site_adp_type
_atom_site_calc_flag
_atom_site_refinement_flags
_atom_site_occupancy
_atom_site_disorder_assembly
_atom_site_disorder_group
P P1 1.23197(5) 1.00569(5) 0.79232(5) 0.02127(14) Uani d . 1 . .
F F1 1.38948(11) 1.06413(12) 0.73171(11) 0.0297(3) Uani d . 1 . .
F F2 1.07593(13) 0.94747(15) 0.85307(13) 0.0444(3) Uani d . 1 . .
F F3 1.16399(13) 1.10464(14) 0.73467(12) 0.0380(3) Uani d . 1 . .
F F4 1.30246(13) 0.90834(14) 0.85235(12) 0.0381(3) Uani d . 1 . .
F F5 1.30920(14) 1.15038(13) 0.94289(11) 0.0427(3) Uani d . 1 . .
F F6 1.15883(14) 0.86186(13) 0.64242(12) 0.0433(3) Uani d . 1 . .
N N1 0.47043(15) 0.20046(16) 0.35708(14) 0.0188(3) Uani d . 1 . .
N N2 0.28468(15) -0.02584(16) 0.25378(14) 0.0192(3) Uani d . 1 . .
C C1 0.5504(2) 0.4242(2) 0.29382(18) 0.0235(4) Uani d . 1 . .
H H1 0.4593 0.3740 0.2211 0.028 Uiso calc R 1 . .
C C2 0.6550(2) 0.5713(2) 0.31694(19) 0.0255(4) Uani d . 1 . .
H H2 0.6367 0.6216 0.2581 0.031 Uiso calc R 1 . .
C C3 0.7858(2) 0.6454(2) 0.42503(18) 0.0241(4) Uani d . 1 . .
H H3 0.8553 0.7475 0.4422 0.029 Uiso calc R 1 . .
C C4 0.8153(2) 0.5709(2) 0.50786(19) 0.0270(4) Uani d . 1 . .
H H4 0.9061 0.6213 0.5810 0.032 Uiso calc R 1 . .
C C5 0.7131(2) 0.4229(2) 0.48495(19) 0.0243(4) Uani d . 1 . .
H H5 0.7337 0.3714 0.5416 0.029 Uiso calc R 1 . .
C C6 0.58132(19) 0.3514(2) 0.37897(18) 0.0191(4) Uani d . 1 . .
C C7 0.4319(2) 0.1417(2) 0.46130(18) 0.0218(4) Uani d . 1 . .
H H7 0.4787 0.1912 0.5602 0.026 Uiso calc R 1 . .
C C8 0.3160(2) 0.0014(2) 0.39716(18) 0.0223(4) Uani d . 1 . .
H H8 0.2652 -0.0662 0.4423 0.027 Uiso calc R 1 . .
C C9 0.37939(19) 0.0950(2) 0.23205(18) 0.0194(4) Uani d . 1 . .
H H9 0.3822 0.1051 0.1421 0.023 Uiso calc R 1 . .
C C10 0.1627(2) -0.1631(2) 0.14214(19) 0.0233(4) Uani d . 1 . .
H H10A 0.1772 -0.1595 0.0467 0.028 Uiso calc R 1 . .
H H10B 0.0580 -0.1612 0.1581 0.028 Uiso calc R 1 . .
C C11 0.16757(19) -0.3114(2) 0.14213(17) 0.0197(4) Uani d . 1 . .
C C12 0.28553(19) -0.3616(2) 0.08983(18) 0.0224(4) Uani d . 1 . .
H H12 0.3691 -0.2983 0.0598 0.027 Uiso calc R 1 . .
C C13 0.2811(2) -0.5030(2) 0.08160(18) 0.0254(4) Uani d . 1 . .
H H13 0.3614 -0.5368 0.0453 0.030 Uiso calc R 1 . .
C C14 0.1600(2) -0.5965(2) 0.12598(18) 0.0255(4) Uani d . 1 . .
H H14 0.1569 -0.6941 0.1195 0.031 Uiso calc R 1 . .
C C15 0.0439(2) -0.5460(2) 0.17967(18) 0.0248(4) Uani d . 1 . .
H H15 -0.0385 -0.6087 0.2113 0.030 Uiso calc R 1 . .
C C16 0.04776(19) -0.4049(2) 0.18733(17) 0.0219(4) Uani d . 1 . .
H H16 -0.0325 -0.3713 0.2240 0.026 Uiso calc R 1 . .

loop_
_atom_site_aniso_label
_atom_site_aniso_U_11
_atom_site_aniso_U_22
_atom_site_aniso_U_33
_atom_site_aniso_U_12
_atom_site_aniso_U_13
_atom_site_aniso_U_23
P1 0.0232(3) 0.0215(3) 0.0217(3) 0.0089(2) 0.0073(2) 0.0108(2)
F1 0.0233(5) 0.0358(7) 0.0297(6) 0.0075(5) 0.0084(5) 0.0159(5)
F2 0.0366(7) 0.0571(9) 0.0629(8) 0.0237(6) 0.0301(6) 0.0422(7)
F3 0.0390(7) 0.0481(8) 0.0470(7) 0.0250(6) 0.0148(6) 0.0323(7)
F4 0.0498(7) 0.0469(8) 0.0437(7) 0.0330(6) 0.0230(6) 0.0315(6)
F5 0.0644(8) 0.0339(7) 0.0229(6) 0.0196(6) 0.0073(6) 0.0029(6)
F6 0.0445(7) 0.0274(7) 0.0348(7) -0.0020(6) -0.0008(5) 0.0025(6)
N1 0.0206(7) 0.0181(8) 0.0174(8) 0.0075(6) 0.0029(6) 0.0066(7)
N2 0.0197(7) 0.0187(8) 0.0184(8) 0.0076(6) 0.0021(6) 0.0063(7)
C1 0.0236(9) 0.0251(10) 0.0214(10) 0.0088(8) 0.0026(8) 0.0094(8)
C2 0.0305(10) 0.0247(10) 0.0259(10) 0.0122(8) 0.0077(8) 0.0134(9)
C3 0.0251(9) 0.0209(10) 0.0239(10) 0.0065(8) 0.0083(8) 0.0081(8)
C4 0.0244(9) 0.0275(11) 0.0228(10) 0.0061(8) -0.0002(8) 0.0070(9)
C5 0.0264(9) 0.0238(10) 0.0227(10) 0.0086(8) 0.0015(8) 0.0103(9)
C6 0.0211(9) 0.0178(9) 0.0177(9) 0.0081(7) 0.0058(7) 0.0053(8)
C7 0.0308(10) 0.0232(10) 0.0148(9) 0.0128(8) 0.0059(7) 0.0086(8)
C8 0.0292(10) 0.0234(10) 0.0174(9) 0.0121(8) 0.0070(8) 0.0093(8)
C9 0.0203(8) 0.0216(10) 0.0164(9) 0.0088(7) 0.0023(7) 0.0068(8)
C10 0.0210(9) 0.0238(10) 0.0216(10) 0.0059(8) -0.0007(7) 0.0078(8)
C11 0.0202(8) 0.0204(10) 0.0146(9) 0.0059(7) -0.0017(7) 0.0049(8)
C12 0.0187(9) 0.0248(10) 0.0218(10) 0.0060(8) 0.0038(7) 0.0092(8)
C13 0.0233(9) 0.0292(11) 0.0229(10) 0.0120(8) -0.0007(8) 0.0079(9)
C14 0.0293(10) 0.0209(10) 0.0218(10) 0.0065(8) -0.0052(8) 0.0073(8)
C15 0.0225(9) 0.0265(11) 0.0205(10) 0.0019(8) -0.0006(8) 0.0116(9)
C16 0.0200(9) 0.0264(10) 0.0147(9) 0.0063(8) 0.0007(7) 0.0057(8)

loop_
_atom_type_symbol
_atom_type_description
_atom_type_scat_dispersion_real
_atom_type_scat_dispersion_imag
_atom_type_scat_source
C C 0.0033 0.0016 'International Tables Vol C Tables 4.2.6.8 and 6.1.1.4'
H H 0.0000 0.0000 'International Tables Vol C Tables 4.2.6.8 and 6.1.1.4'
N N 0.0061 0.0033 'International Tables Vol C Tables 4.2.6.8 and 6.1.1.4'
F F 0.0171 0.0103 'International Tables Vol C Tables 4.2.6.8 and 6.1.1.4'
P P 0.1023 0.0942 'International Tables Vol C Tables 4.2.6.8 and 6.1.1.4'

loop_
_geom_angle_atom_site_label_1
_geom_angle_atom_site_label_2
_geom_angle_atom_site_label_3
_geom_angle_site_symmetry_1
_geom_angle_site_symmetry_3
_geom_angle
_geom_angle_publ_flag
F2 P1 F3 . . 90.46(6) ?
F2 P1 F6 . . 90.77(7) ?
F3 P1 F6 . . 90.53(7) ?
F2 P1 F1 . . 179.73(6) ?
F3 P1 F1 . . 89.79(6) ?
F6 P1 F1 . . 89.34(6) ?
F2 P1 F5 . . 90.23(7) ?
F3 P1 F5 . . 90.14(7) ?
F6 P1 F5 . . 178.80(7) ?
F1 P1 F5 . . 89.66(6) ?
F2 P1 F4 . . 89.83(6) ?
F3 P1 F4 . . 179.11(7) ?
F6 P1 F4 . . 90.31(7) ?
F1 P1 F4 . . 89.92(6) ?
F5 P1 F4 . . 89.02(7) ?
C9 N1 C7 . . 107.81(14) ?
C9 N1 C6 . . 125.48(14) ?
C7 N1 C6 . . 126.60(15) ?
C9 N2 C8 . . 108.63(14) ?
C9 N2 C10 . . 124.79(14) ?
C8 N2 C10 . . 126.53(14) ?
C2 C1 C6 . . 118.79(17) ?
C2 C1 H1 . . 120.6 ?
C6 C1 H1 . . 120.6 ?
C3 C2 C1 . . 120.50(17) ?
C3 C2 H2 . . 119.8 ?
C1 C2 H2 . . 119.8 ?
C4 C3 C2 . . 119.89(17) ?
C4 C3 H3 . . 120.1 ?
C2 C3 H3 . . 120.1 ?
C3 C4 C5 . . 120.38(17) ?
C3 C4 H4 . . 119.8 ?
C5 C4 H4 . . 119.8 ?
C6 C5 C4 . . 119.21(17) ?
C6 C5 H5 . . 120.4 ?
C4 C5 H5 . . 120.4 ?
C5 C6 C1 . . 121.20(17) ?
C5 C6 N1 . . 120.21(15) ?
C1 C6 N1 . . 118.58(15) ?
C8 C7 N1 . . 107.46(15) ?
C8 C7 H7 . . 126.3 ?
N1 C7 H7 . . 126.3 ?
C7 C8 N2 . . 107.13(15) ?
C7 C8 H8 . . 126.4 ?
N2 C8 H8 . . 126.4 ?
N2 C9 N1 . . 108.96(14) ?
N2 C9 H9 . . 125.5 ?
N1 C9 H9 . . 125.5 ?
N2 C10 C11 . . 112.54(14) ?
N2 C10 H10A . . 109.1 ?
C11 C10 H10A . . 109.1 ?
N2 C10 H10B . . 109.1 ?
C11 C10 H10B . . 109.1 ?
H10A C10 H10B . . 107.8 ?
C16 C11 C12 . . 118.95(16) ?
C16 C11 C10 . . 119.61(15) ?
C12 C11 C10 . . 121.34(15) ?
C13 C12 C11 . . 120.18(16) ?
C13 C12 H12 . . 119.9 ?
C11 C12 H12 . . 119.9 ?
C12 C13 C14 . . 120.50(17) ?
C12 C13 H13 . . 119.8 ?
C14 C13 H13 . . 119.8 ?
C15 C14 C13 . . 119.44(17) ?
C15 C14 H14 . . 120.3 ?
C13 C14 H14 . . 120.3 ?
C16 C15 C14 . . 120.11(16) ?
C16 C15 H15 . . 119.9 ?
C14 C15 H15 . . 119.9 ?
C15 C16 C11 . . 120.81(16) ?
C15 C16 H16 . . 119.6 ?
C11 C16 H16 . . 119.6 ?

loop_
_geom_bond_atom_site_label_1
_geom_bond_atom_site_label_2
_geom_bond_site_symmetry_2
_geom_bond_distance
_geom_bond_publ_flag
P1 F2 . 1.5875(11) ?
P1 F3 . 1.5933(11) ?
P1 F6 . 1.5942(12) ?
P1 F1 . 1.5978(11) ?
P1 F5 . 1.6052(12) ?
P1 F4 . 1.6066(11) ?
N1 C9 . 1.336(2) ?
N1 C7 . 1.380(2) ?
N1 C6 . 1.437(2) ?
N2 C9 . 1.323(2) ?
N2 C8 . 1.376(2) ?
N2 C10 . 1.474(2) ?
C1 C2 . 1.385(2) ?
C1 C6 . 1.389(2) ?
C1 H1 . 0.9500 ?
C2 C3 . 1.383(2) ?
C2 H2 . 0.9500 ?
C3 C4 . 1.380(2) ?
C3 H3 . 0.9500 ?
C4 C5 . 1.386(2) ?
C4 H4 . 0.9500 ?
C5 C6 . 1.378(2) ?
C5 H5 . 0.9500 ?
C7 C8 . 1.345(2) ?
C7 H7 . 0.9500 ?
C8 H8 . 0.9500 ?
C9 H9 . 0.9500 ?
C10 C11 . 1.505(2) ?
C10 H10A . 0.9900 ?
C10 H10B . 0.9900 ?
C11 C16 . 1.389(2) ?
C11 C12 . 1.396(2) ?
C12 C13 . 1.379(2) ?
C12 H12 . 0.9500 ?
C13 C14 . 1.391(2) ?
C13 H13 . 0.9500 ?
C14 C15 . 1.386(2) ?
C14 H14 . 0.9500 ?
C15 C16 . 1.380(2) ?
C15 H15 . 0.9500 ?
C16 H16 . 0.9500 ?

loop_
_geom_hbond_atom_site_label_D
_geom_hbond_atom_site_label_H
_geom_hbond_atom_site_label_A
_geom_hbond_site_symmetry_A
_geom_hbond_distance_DH
_geom_hbond_distance_HA
_geom_hbond_distance_DA
_geom_hbond_angle_DHA
_geom_hbond_publ_flag
C7 H7 F1 1_445 0.95 2.50 3.099(2) 121 yes
C8 H8 F6 1_445 0.95 2.50 3.392(2) 156 yes
C9 H9 F5 1_444 0.95 2.34 3.247(2) 159 yes
C10 H10A F4 1_444 0.99 2.49 3.444(2) 161 yes
C10 H10B F3 2_666 0.99 2.49 3.455(3) 164 yes

loop_
_geom_torsion_atom_site_label_1
_geom_torsion_atom_site_label_2
_geom_torsion_atom_site_label_3
_geom_torsion_atom_site_label_4
_geom_torsion_site_symmetry_1
_geom_torsion_site_symmetry_2
_geom_torsion_site_symmetry_3
_geom_torsion_site_symmetry_4
_geom_torsion
_geom_torsion_publ_flag
C6 C1 C2 C3 . . . . -1.4(3) ?
C1 C2 C3 C4 . . . . 1.9(3) ?
C2 C3 C4 C5 . . . . -1.0(3) ?
C3 C4 C5 C6 . . . . -0.3(3) ?
C4 C5 C6 C1 . . . . 0.8(3) ?
C4 C5 C6 N1 . . . . -177.50(15) ?
C2 C1 C6 C5 . . . . 0.0(3) ?
C2 C1 C6 N1 . . . . 178.40(15) ?
C9 N1 C6 C5 . . . . -151.02(16) ?
C7 N1 C6 C5 . . . . 33.1(2) ?
C9 N1 C6 C1 . . . . 30.6(2) ?
C7 N1 C6 C1 . . . . -145.30(16) ?
C9 N1 C7 C8 . . . . -0.76(18) ?
C6 N1 C7 C8 . . . . 175.73(15) ?
N1 C7 C8 N2 . . . . 0.46(18) ?
C9 N2 C8 C7 . . . . 0.01(18) ?
C10 N2 C8 C7 . . . . -177.88(15) ?
C8 N2 C9 N1 . . . . -0.49(18) ?
C10 N2 C9 N1 . . . . 177.44(14) ?
C7 N1 C9 N2 . . . . 0.77(18) ?
C6 N1 C9 N2 . . . . -175.77(14) ?
C9 N2 C10 C11 . . . . 132.27(16) ?
C8 N2 C10 C11 . . . . -50.2(2) ?
N2 C10 C11 C16 . . . . 109.96(17) ?
N2 C10 C11 C12 . . . . -73.7(2) ?
C16 C11 C12 C13 . . . . 0.9(2) ?
C10 C11 C12 C13 . . . . -175.41(16) ?
C11 C12 C13 C14 . . . . -0.4(3) ?
C12 C13 C14 C15 . . . . -0.4(3) ?
C13 C14 C15 C16 . . . . 0.7(2) ?
C14 C15 C16 C11 . . . . -0.2(2) ?
C12 C11 C16 C15 . . . . -0.6(2) ?
C10 C11 C16 C15 . . . . 175.78(15) ?
